data_1575357
loop_
_publ_author_name
'Singh, Ashi'
'Avinash, Kiran'
'Pradhan, Amit Kumar'
'Prajapati, Aditya Kumar'
'Edwards, Alison J.'
'Thomas, Sajesh P.'

_publ_section_title
;
 Weak yet directional: supramolecular interactions of thiols unravelled by
 quantum crystallography.
;
_journal_issue 35
_journal_name_full 'Chemical science'
_journal_page_first 16016
_journal_page_last 16026
_journal_paper_doi 10.1039/d5sc04450b
_journal_volume 16
_journal_year 2025
_chemical_absolute_configuration rm
_chemical_formula_moiety 'C9 H15 N O3 S'
_chemical_formula_sum 'C9 H15 N O3 S'
_chemical_formula_weight 217.29
_space_group_IT_number 19
_space_group_name_Hall 'P 2ac 2ab'
_space_group_name_H-M_alt 'P 21 21 21'
_symmetry_cell_setting orthorhombic
_symmetry_space_group_name_H-M 'P 21 21 21'
_atom_sites_solution_hydrogens difmap
_atom_sites_solution_primary geom
_audit_update_record
;
2025-06-17 deposited with the CCDC.	2025-08-06 downloaded from the CCDC.
;
_cell_angle_alpha 90
_cell_angle_beta 90
_cell_angle_gamma 90
_cell_formula_units_Z 4
_cell_length_a 6.7946(3)
_cell_length_b 8.7946(5)
_cell_length_c 17.4457(9)
_cell_measurement_reflns_used 97153
_cell_measurement_temperature 108
_cell_measurement_theta_max 2.33
_cell_measurement_theta_min 55.83
_cell_volume 1042.48(9)
_computing_cell_refinement 'LaueG (Piltz, 2018b)'
_computing_data_collection 'Gumtree control system (ANSTO)'
_computing_data_reduction
;
argonne_boxes (Wilkinson et al., 1988) & LaueG (Piltz, 2018b)
;
_computing_molecular_graphics 'CAMERON (Watkin et al., 1996)'
_computing_publication_material 'CRYSTALS (Betteridge et al., 2003)'
_computing_structure_refinement 'CRYSTALS (Betteridge et al., 2003)'
_computing_structure_solution 'known from Xray'
_diffrn_ambient_temperature 108
_diffrn_measured_fraction_theta_full 0.873
_diffrn_measured_fraction_theta_max 0.873
_diffrn_measurement_details '20 images, exposure time 333 minutes'
_diffrn_measurement_device
;
Laue image-plate diffractometer KOALA2
;
_diffrn_measurement_method Laue
_diffrn_radiation_probe neutron
_diffrn_radiation_type neutron
_diffrn_radiation_wavelength 0.85
_diffrn_reflns_av_R_equivalents 0.1108
_diffrn_reflns_av_unetI/netI 0.1279
_diffrn_reflns_limit_h_max 11
_diffrn_reflns_limit_h_min -11
_diffrn_reflns_limit_k_max 15
_diffrn_reflns_limit_k_min -15
_diffrn_reflns_limit_l_max 31
_diffrn_reflns_limit_l_min -31
_diffrn_reflns_number 52762
_diffrn_reflns_reduction_process 'LaueG (Piltz, 2018a)'
_diffrn_reflns_resolution_max 1.82
_diffrn_reflns_theta_full 89.90
_diffrn_reflns_theta_max 90.00
_diffrn_reflns_theta_min 3.935
_diffrn_source 'nuclear reactor'
_diffrn_source_details 'thermal neutrons, supermirror guides'
_diffrn_standards_number 0
_exptl_absorpt_coefficient_mu 0.471
_exptl_absorpt_correction_T_max 0.00
_exptl_absorpt_correction_T_min 0.00
_exptl_absorpt_correction_type none
_exptl_absorpt_process_details none
_exptl_crystal_colour colorless
_exptl_crystal_density_diffrn 1.384
_exptl_crystal_density_meas ?
_exptl_crystal_density_method 'not measured'
_exptl_crystal_description block
_exptl_crystal_F_000 132
_exptl_crystal_size_max 0.7
_exptl_crystal_size_mid 0.4
_exptl_crystal_size_min 0.4
_refine_diff_density_max 1.10
_refine_diff_density_min -1.13
_refine_ls_extinction_method None
_refine_ls_goodness_of_fit_ref 1.2196
_refine_ls_hydrogen_treatment refall
_refine_ls_matrix_type full
_refine_ls_number_parameters 262
_refine_ls_number_reflns 2090
_refine_ls_number_restraints 0
_refine_ls_R_factor_all 0.0449
_refine_ls_R_factor_gt 0.0519
_refine_ls_shift/su_max 0.0002156
_refine_ls_shift/su_mean 0.0000454
_refine_ls_structure_factor_coef F
_refine_ls_weighting_details
;
 Method= 
 SQRT(W) = 1/(Data with the key SIGMA(/FO/) in list 6) 
;
_refine_ls_weighting_scheme sigma
_refine_ls_wR_factor_all 0.0212
_refine_ls_wR_factor_gt 0.0214
_refine_ls_wR_factor_ref 0.0212
_reflns_limit_h_max 11
_reflns_limit_h_min 0
_reflns_limit_k_max 15
_reflns_limit_k_min 0
_reflns_limit_l_max 31
_reflns_limit_l_min 0
_reflns_number_gt 2090
_reflns_number_total 2862
_reflns_threshold_expression >2sigma(I)
_oxford_diffrn_Wilson_B_factor 0.00
_oxford_diffrn_Wilson_scale 0.00
_oxford_refine_ls_r_factor_ref 0.0449
_oxford_refine_ls_scale 0.7336(8)
_oxford_reflns_number_all 2861
_cod_data_source_file d5sc04450b2.cif
_cod_data_source_block AS_CAP_neut
_cod_depositor_comments
;
The following automatic conversions were performed:

data item '_exptl_crystal_density_meas' value 'not measured' was
changed to '?' -- the value is perceived as not measured.

Automatic conversion script
Id: cif_fix_values 8170 2020-07-09 18:12:32Z antanas 

 Adding full bibliography for 1575356--1575368.cif.
;
_cod_original_sg_symbol_H-M 'P 21 21 21 '
_cod_database_code 1575357
_oxford_refine_reflns_threshold_expression I>3.0\s(I)
_oxford_refine_ls_r_factor_all 0.0798
_oxford_refine_ls_wr_factor_all 0.0257

loop_
_symmetry_equiv_pos_as_xyz
x,y,z
x+1/2,-y+1/2,-z
-x,y+1/2,-z+1/2
-x+1/2,-y,z+1/2

loop_
_atom_site_label
_atom_site_type_symbol
_atom_site_fract_x
_atom_site_fract_y
_atom_site_fract_z
_atom_site_U_iso_or_equiv
_atom_site_occupancy
_atom_site_adp_type
_atom_site_refinement_flags_posn
_atom_site_refinement_flags_adp
_atom_site_refinement_flags_occupancy
_atom_site_disorder_assembly
_atom_site_disorder_group
_atom_site_attached_hydrogens
S1 S 0.7455(3) 0.6402(2) 0.39346(11) 0.0224 1.0000 Uani . . . . . .
O1 O -0.13365(15) 0.25235(13) 0.40018(6) 0.0223 1.0000 Uani . . . . . .
O2 O 0.16764(16) 0.41830(12) 0.29821(6) 0.0196 1.0000 Uani . . . . . .
O3 O -0.24396(16) 0.13491(12) 0.29715(6) 0.0223 1.0000 Uani . . . . . .
N1 N 0.25632(9) 0.20868(7) 0.36201(3) 0.0132 1.0000 Uani . . . . . .
C1 C 0.10531(12) 0.11960(10) 0.32296(4) 0.0133 1.0000 Uani . . . . . .
C2 C 0.13685(13) -0.04408(10) 0.35271(6) 0.0188 1.0000 Uani . . . . . .
C3 C 0.34717(14) -0.04352(11) 0.38303(5) 0.0185 1.0000 Uani . . . . . .
C4 C 0.37036(13) 0.11592(9) 0.41636(5) 0.0158 1.0000 Uani . . . . . .
C5 C 0.27417(11) 0.35690(9) 0.34821(5) 0.0132 1.0000 Uani . . . . . .
C6 C 0.41663(12) 0.45029(10) 0.39590(5) 0.0142 1.0000 Uani . . . . . .
C7 C 0.54735(13) 0.54532(12) 0.34315(5) 0.0187 1.0000 Uani . . . . . .
C8 C -0.10018(11) 0.17666(10) 0.34367(5) 0.0148 1.0000 Uani . . . . . .
C9 C 0.29587(13) 0.54786(13) 0.45092(5) 0.0223 1.0000 Uani . . . . . .
H1 H 0.8564(4) 0.5170(3) 0.40254(19) 0.0520 1.0000 Uani . . . . . .
H3 H -0.2040(3) 0.0581(2) 0.25690(11) 0.0303 1.0000 Uani . . . . . .
H11 H 0.1244(3) 0.1293(2) 0.26026(10) 0.0273 1.0000 Uani . . . . . .
H21 H 0.1083(4) -0.1276(3) 0.30792(15) 0.0425 1.0000 Uani . . . . . .
H22 H 0.0348(3) -0.0687(3) 0.39917(15) 0.0424 1.0000 Uani . . . . . .
H31 H 0.4547(3) -0.0591(3) 0.33632(13) 0.0357 1.0000 Uani . . . . . .
H32 H 0.3735(4) -0.1319(3) 0.42591(14) 0.0390 1.0000 Uani . . . . . .
H41 H 0.5227(3) 0.1540(2) 0.41803(14) 0.0333 1.0000 Uani . . . . . .
H42 H 0.3063(3) 0.1244(3) 0.47343(11) 0.0361 1.0000 Uani . . . . . .
H61 H 0.5117(3) 0.3759(3) 0.42892(13) 0.0316 1.0000 Uani . . . . . .
H71 H 0.4637(4) 0.6355(3) 0.31530(14) 0.0406 1.0000 Uani . . . . . .
H72 H 0.6128(4) 0.4744(3) 0.29866(14) 0.0475 1.0000 Uani . . . . . .
H91 H 0.3930(4) 0.6194(3) 0.48503(13) 0.0426 1.0000 Uani . . . . . .
H92 H 0.1948(4) 0.6205(3) 0.41924(16) 0.0452 1.0000 Uani . . . . . .
H93 H 0.2100(5) 0.4763(4) 0.48943(17) 0.0556 1.0000 Uani . . . . . .

loop_
_atom_site_aniso_label
_atom_site_aniso_U_11
_atom_site_aniso_U_22
_atom_site_aniso_U_33
_atom_site_aniso_U_23
_atom_site_aniso_U_13
_atom_site_aniso_U_12
S1 0.0191(9) 0.0262(10) 0.0218(8) 0.0000(7) -0.0051(7) -0.0077(8)
O1 0.0155(5) 0.0272(6) 0.0241(4) -0.0115(4) 0.0011(3) -0.0003(3)
O2 0.0197(5) 0.0161(5) 0.0229(4) 0.0048(4) -0.0100(4) -0.0020(3)
O3 0.0115(4) 0.0287(5) 0.0268(5) -0.0095(4) -0.0031(4) -0.0005(4)
N1 0.0119(2) 0.0124(2) 0.0153(2) 0.00173(19) -0.00309(18) -0.00149(18)
C1 0.0105(3) 0.0155(4) 0.0140(3) -0.0017(3) -0.0009(2) -0.0018(2)
C2 0.0171(4) 0.0127(4) 0.0265(4) -0.0002(3) -0.0034(3) -0.0027(3)
C3 0.0187(4) 0.0145(4) 0.0224(4) 0.0010(3) -0.0035(3) 0.0014(3)
C4 0.0185(4) 0.0139(4) 0.0149(3) 0.0014(3) -0.0053(3) -0.0011(3)
C5 0.0114(3) 0.0129(4) 0.0153(3) 0.0015(3) -0.0045(2) -0.0015(2)
C6 0.0116(3) 0.0142(4) 0.0169(3) 0.0004(3) -0.0025(3) -0.0018(3)
C7 0.0168(4) 0.0232(4) 0.0161(4) 0.0006(3) -0.0004(3) -0.0069(3)
C8 0.0106(3) 0.0163(4) 0.0173(3) -0.0039(3) -0.0001(3) -0.0010(2)
C9 0.0184(4) 0.0261(5) 0.0224(4) -0.0057(4) 0.0040(3) -0.0045(3)
H1 0.0358(13) 0.0456(15) 0.0746(18) -0.0031(13) -0.0160(13) 0.0062(10)
H3 0.0256(9) 0.0320(10) 0.0334(9) -0.0106(8) -0.0039(7) -0.0008(7)
H11 0.0248(9) 0.0375(10) 0.0197(7) -0.0051(7) -0.0004(6) 0.0007(7)
H21 0.0482(15) 0.0266(10) 0.0526(13) -0.0123(10) -0.0196(11) 0.0010(9)
H22 0.0315(12) 0.0400(14) 0.0559(14) 0.0194(11) 0.0126(10) -0.0043(8)
H31 0.0266(10) 0.0386(12) 0.0420(12) -0.0078(10) 0.0058(8) 0.0054(8)
H32 0.0508(14) 0.0252(10) 0.0411(11) 0.0073(9) -0.0143(10) -0.0013(9)
H41 0.0245(9) 0.0268(11) 0.0485(12) 0.0036(9) -0.0145(8) -0.0038(7)
H42 0.0505(13) 0.0419(12) 0.0160(7) 0.0009(7) -0.0006(8) 0.0021(9)
H61 0.0318(10) 0.0258(10) 0.0373(11) 0.0063(9) -0.0151(8) 0.0007(7)
H71 0.0351(12) 0.0416(13) 0.0451(13) 0.0211(10) -0.0130(9) -0.0092(9)
H72 0.0442(15) 0.0610(16) 0.0374(11) -0.0252(11) 0.0168(10) -0.0191(12)
H91 0.0447(14) 0.0465(13) 0.0365(10) -0.0179(10) 0.0000(9) -0.0116(10)
H92 0.0359(13) 0.0420(14) 0.0576(15) -0.0125(12) -0.0041(10) 0.0134(9)
H93 0.0564(18) 0.0639(19) 0.0467(13) -0.0028(12) 0.0250(12) -0.0194(14)

loop_
_atom_type_symbol
_atom_type_scat_dispersion_real
_atom_type_scat_dispersion_imag
_atom_type_scat_Cromer_Mann_a1
_atom_type_scat_Cromer_Mann_b1
_atom_type_scat_Cromer_Mann_a2
_atom_type_scat_Cromer_Mann_b2
_atom_type_scat_Cromer_Mann_a3
_atom_type_scat_Cromer_Mann_b3
_atom_type_scat_Cromer_Mann_a4
_atom_type_scat_Cromer_Mann_b4
_atom_type_scat_Cromer_Mann_c
_atom_type_scat_source
C 0.0051 0.0024 0.0000 0.0000 0.0000 0.0000 0.0000 0.0000 0.0000 0.0000 6.6484 'ILL Blue book'
H 0.0000 0.0000 0.0000 0.0000 0.0000 0.0000 0.0000 0.0000 0.0000 0.0000 -3.7409 'ILL Blue book'
N 0.0095 0.0049 0.0000 0.0000 0.0000 0.0000 0.0000 0.0000 0.0000 0.0000 9.3600 'ILL Blue book'
O 0.0162 0.0090 0.0000 0.0000 0.0000 0.0000 0.0000 0.0000 0.0000 0.0000 5.8050 'ILL Blue book'
S 0.1643 0.1778 0.0000 0.0000 0.0000 0.0000 0.0000 0.0000 0.0000 0.0000 2.8470 'ILL Blue book'

loop_
_geom_angle_atom_site_label_1
_geom_angle_site_symmetry_1
_geom_angle_atom_site_label_2
_geom_angle_site_symmetry_2
_geom_angle_atom_site_label_3
_geom_angle_site_symmetry_3
_geom_angle
_geom_angle_publ_flag
C7 . S1 . H1 . 95.96(17) no
C8 . O3 . H3 . 114.39(14) no
C1 . N1 . C4 . 111.92(6) yes
C1 . N1 . C5 . 120.35(6) yes
C4 . N1 . C5 . 127.70(6) yes
N1 . C1 . C2 . 104.23(6) yes
N1 . C1 . C8 . 110.85(6) yes
C2 . C1 . C8 . 110.70(7) yes
N1 . C1 . H11 . 109.75(12) no
C2 . C1 . H11 . 112.85(13) no
C8 . C1 . H11 . 108.43(12) no
C1 . C2 . C3 . 104.10(7) yes
C1 . C2 . H21 . 111.24(16) no
C3 . C2 . H21 . 114.72(16) no
C1 . C2 . H22 . 110.32(16) no
C3 . C2 . H22 . 109.83(16) no
H21 . C2 . H22 . 106.7(2) no
C2 . C3 . C4 . 103.42(7) yes
C2 . C3 . H31 . 111.36(14) no
C4 . C3 . H31 . 109.10(16) no
C2 . C3 . H32 . 112.85(16) no
C4 . C3 . H32 . 112.07(14) no
H31 . C3 . H32 . 108.0(2) no
C3 . C4 . N1 . 102.09(6) yes
C3 . C4 . H41 . 113.02(14) no
N1 . C4 . H41 . 110.34(13) no
C3 . C4 . H42 . 111.73(15) no
N1 . C4 . H42 . 109.92(14) no
H41 . C4 . H42 . 109.54(19) no
N1 . C5 . O2 . 119.62(8) yes
N1 . C5 . C6 . 119.27(7) yes
O2 . C5 . C6 . 121.05(8) yes
C5 . C6 . C7 . 109.66(7) yes
C5 . C6 . C9 . 107.82(7) yes
C7 . C6 . C9 . 112.56(8) yes
C5 . C6 . H61 . 110.13(14) no
C7 . C6 . H61 . 107.68(14) no
C9 . C6 . H61 . 108.98(15) no
C6 . C7 . S1 . 113.09(8) yes
C6 . C7 . H71 . 111.31(14) no
S1 . C7 . H71 . 105.58(16) no
C6 . C7 . H72 . 110.64(16) no
S1 . C7 . H72 . 107.80(16) no
H71 . C7 . H72 . 108.2(2) no
C1 . C8 . O3 . 116.05(8) yes
C1 . C8 . O1 . 123.02(8) yes
O3 . C8 . O1 . 120.90(9) yes
C6 . C9 . H91 . 110.04(16) no
C6 . C9 . H92 . 110.47(16) no
H91 . C9 . H92 . 108.7(2) no
C6 . C9 . H93 . 110.53(19) no
H91 . C9 . H93 . 108.7(2) no
H92 . C9 . H93 . 108.3(3) no

loop_
_geom_bond_atom_site_label_1
_geom_bond_site_symmetry_1
_geom_bond_atom_site_label_2
_geom_bond_site_symmetry_2
_geom_bond_distance
_geom_bond_publ_flag
S1 . C7 . 1.811(2) yes
S1 . H1 . 1.329(4) no
O1 . C8 . 1.2112(13) yes
O2 . C5 . 1.2555(12) yes
O3 . C8 . 1.3220(13) yes
O3 . H3 . 1.011(2) no
N1 . C1 . 1.4597(9) yes
N1 . C4 . 1.4715(10) yes
N1 . C5 . 1.3311(9) yes
C1 . C2 . 1.5451(12) yes
C1 . C8 . 1.5270(11) yes
C1 . H11 . 1.1048(19) no
C2 . C3 . 1.5238(12) yes
C2 . H21 . 1.090(2) no
C2 . H22 . 1.088(2) no
C3 . C4 . 1.5262(12) yes
C3 . H31 . 1.103(2) no
C3 . H32 . 1.094(2) no
C4 . H41 . 1.089(2) no
C4 . H42 . 1.089(2) no
C5 . C6 . 1.5179(11) yes
C6 . C7 . 1.5279(12) yes
C6 . C9 . 1.5267(13) yes
C6 . H61 . 1.085(2) no
C7 . H71 . 1.090(3) no
C7 . H72 . 1.091(3) no
C9 . H91 . 1.089(2) no
C9 . H92 . 1.089(3) no
C9 . H93 . 1.090(3) no

loop_
_geom_hbond_atom_site_label_D
_geom_hbond_site_symmetry_D
_geom_hbond_atom_site_label_H
_geom_hbond_site_symmetry_H
_geom_hbond_atom_site_label_A
_geom_hbond_site_symmetry_A
_geom_hbond_angle_DHA
_geom_hbond_distance_DH
_geom_hbond_distance_HA
_geom_hbond_distance_DA
_geom_hbond_publ_flag
O3 . H3 . O2 3_545 169.7(2) 1.011(2) 1.580(2) 2.5818(12) yes
O3 . H3 . C5 3_545 153.81(16) 1.011(2) 2.593(2) 3.5286(12) yes
C4 . H41 . O1 1_655 171.02(19) 1.089(2) 2.509(2) 3.5884(12) yes
C4 . H42 . O1 2_556 140.70(18) 1.089(2) 2.490(2) 3.4038(12) yes
C7 . H71 . O3 3_555 132.0(2) 1.090(3) 2.465(2) 3.2956(12) yes
